data_7160618
loop_
_publ_author_name
'Komogortsev, Andrey N.'
'Milyutin, Constantine V.'
'Lichitsky, Boris V.'
'Migulin, Vasily A.'

_publ_section_title
;
 UV-assisted rearrangement of substituted 3-arylaminopyrazoles with an
 allomaltol fragment into tricyclic
 cyclopenta[4,5]pyrrolo[2,3-<i>c</i>]pyrazole derivatives.
;
_journal_issue 28
_journal_name_full 'Organic &amp; biomolecular chemistry'
_journal_page_first 6738
_journal_page_last 6744
_journal_paper_doi 10.1039/d5ob00796h
_journal_volume 23
_journal_year 2025
_chemical_formula_moiety 'C22 H18 F N3 O4, C2 H6 O S'
_chemical_formula_sum 'C24 H24 F N3 O5 S'
_chemical_formula_weight 485.52
_space_group_crystal_system triclinic
_space_group_IT_number 2
_space_group_name_Hall '-P 1'
_space_group_name_H-M_alt 'P -1'
_atom_sites_solution_hydrogens mixed
_atom_sites_solution_primary dual
_atom_sites_solution_secondary difmap
_audit_creation_date 2025-01-30
_audit_creation_method
;
Olex2 1.3
(compiled 2019.09.11 svn.r3662 for OlexSys, GUI svn.r5938)
;
_audit_update_record
;
2025-05-04 deposited with the CCDC.	2025-06-24 downloaded from the CCDC.
;
_cell_angle_alpha 95.717(2)
_cell_angle_beta 91.608(2)
_cell_angle_gamma 110.539(3)
_cell_formula_units_Z 2
_cell_length_a 10.4253(3)
_cell_length_b 10.7006(3)
_cell_length_c 11.1367(3)
_cell_measurement_reflns_used 16770
_cell_measurement_temperature 99.98(10)
_cell_measurement_theta_max 79.3630
_cell_measurement_theta_min 3.9700
_cell_volume 1154.97(6)
_computing_cell_refinement 'CrysAlisPro 1.171.43.143a (Rigaku OD, 2024)'
_computing_data_collection 'CrysAlisPro system (CCD 43.143a 64-bit (release 25-10-2024))'
_computing_data_reduction 'CrysAlisPro 1.171.43.143a (Rigaku OD, 2024)'
_computing_molecular_graphics 'Olex2 1.3 (Dolomanov et al., 2009)'
_computing_publication_material 'Olex2 1.3 (Dolomanov et al., 2009)'
_computing_structure_refinement 'ShelXL 2018/3 (Sheldrick, 2015)'
_computing_structure_solution 'SHELXT 2014/5 (Sheldrick, 2014)'
_diffrn_ambient_environment N~2~
_diffrn_ambient_temperature 99.98(10)
_diffrn_detector 'Hybrid Pixel Array Detector'
_diffrn_detector_area_resol_mean 10.0000
_diffrn_detector_type HyPix
_diffrn_measured_fraction_theta_full 0.998
_diffrn_measured_fraction_theta_max 0.984
_diffrn_measurement_details
;
List of Runs (angles in degrees, time in seconds):

  # Type    Start    End  Width  t~exp~   \w     \q     \k     \f   Frames
#--------------------------------------------------------------------------
  1  \w   -121.00 -32.00   0.50    0.25    --  -46.47 -27.00  30.00  178
  2  \w     32.00 121.00   0.50    0.25    --   46.47  27.00-167.00  178
  3  \w     32.00 121.00   0.50    0.25    --   46.47  27.00-167.00  178
  4  \w    -28.00  33.00   0.50    0.25    --   46.47 -27.00  30.00  122
  5  \w   -167.00 -77.00   0.50    1.00    --  -91.75 -27.00  30.00  180
  6  \w     99.00 178.00   0.50    1.00    --  113.25  27.00-167.00  158
  7  \w    -33.00  29.00   0.50    0.25    --  -46.47  27.00-167.00  124
  8  \w    -29.00  27.00   0.50    0.25    --   46.47 -19.00-120.00  112
  9  \w     34.00  93.00   0.50    0.25    --   46.47-125.00  60.00  118
 10  \w    -29.00  27.00   0.50    0.25    --   46.47 -19.00 -60.00  112
 11  \w    -25.00  63.00   0.50    0.25    --   46.47 -57.00-180.00  176
 12  \w    -71.00 -19.00   0.50    1.00    --  -91.75  61.00-180.00  104
 13  \w    -85.00 -22.00   0.50    1.00    --  -91.75 125.00-120.00  126
 14  \w    -51.00 -19.00   0.50    1.00    --  -91.75  45.00   0.00   64
 15  \w    -51.00 -19.00   0.50    1.00    --  -91.75  45.00-180.00   64
 16  \w     43.00 111.00   0.50    1.00    --  113.25-125.00   0.00  136
 17  \w     96.00 178.00   0.50    1.00    --  113.25  15.00 -30.00  164
 18  \w     41.00 106.00   0.50    1.00    --  113.25 -95.00  60.00  130
 19  \w     96.00 178.00   0.50    1.00    --  113.25  15.00-120.00  164
 20  \w     95.00 178.00   0.50    1.00    --  113.25 125.00 150.00  166
 21  \w     96.00 178.00   0.50    1.00    --  113.25  15.00 120.00  164
 22  \w     41.00 106.00   0.50    1.00    --  113.25 -95.00 120.00  130
 23  \w    121.00 171.00   0.50    1.00    --  113.25  30.00  60.00  100
 24  \w     71.00 101.00   0.50    1.00    --  113.25 -95.00-150.00   60
 25  \w     43.00  69.00   0.50    1.00    --  113.25 -95.00-150.00   52
 26  \w     41.00  68.00   0.50    1.00    --  113.25 -61.00 -30.00   54
 27  \w     99.00 132.00   0.50    1.00    --  113.25  30.00  30.00   66
 28  \w     78.00 106.00   0.50    1.00    --  113.25 -95.00   0.00   56
 29  \w     78.00 111.00   0.50    1.00    --  113.25-125.00 -30.00   66
 30  \w    116.00 142.00   0.50    1.00    --  113.25  15.00 150.00   52
 31  \w    102.00 178.00   0.50    1.00    --  113.25  77.00 -30.00  152
 32  \w     43.00  75.00   0.50    1.00    --  113.25-125.00  30.00   64
 33  \w     79.00 111.00   0.50    1.00    --  113.25-125.00  30.00   64
 34  \w     95.00 173.00   0.50    1.00    --  113.25 125.00   0.00  156
 35  \w     81.00 106.00   0.50    1.00    --  113.25 -95.00-120.00   50
 36  \w     95.00 141.00   0.50    1.00    --  113.25 125.00  30.00   92
 37  \w     76.00 111.00   0.50    1.00    --  113.25-125.00  60.00   70
 38  \w     43.00  69.00   0.50    1.00    --  113.25 -61.00 120.00   52
 39  \w     41.00  95.00   0.50    1.00    --  113.25 -77.00 -60.00  108
 40  \w     84.00 111.00   0.50    1.00    --  113.25-125.00 -90.00   54
 41  \w     42.00  67.00   0.50    1.00    --  113.25 -61.00 -90.00   50
 42  \w     64.00 111.00   0.50    1.00    --  113.25-125.00 -60.00   94
 43  \w     85.00 111.00   0.50    1.00    --  113.25-125.00 150.00   52
 44  \w     96.00 157.00   0.50    1.00    --  113.25 125.00  90.00  122
 45  \w     55.00  80.00   0.50    1.00    --  113.25-125.00 -90.00   50
 46  \w     43.00  69.00   0.50    1.00    --  113.25 -61.00 150.00   52
 47  \w     42.00  67.00   0.50    1.00    --  113.25 -82.00  15.63   50
 48  \w     96.00 123.00   0.50    1.00    --  113.25 -82.00  15.63   54
 49  \w     75.00 101.00   0.50    1.00    --  113.25 -95.00 150.00   52
 50  \w    147.00 172.00   0.50    1.00    --  113.25  30.00  30.00   50
 51  \w     72.00 101.00   0.50    1.00    --  113.25 -95.00-180.00   58
 52  \w     48.00  81.00   0.50    1.00    --  113.25-125.00-150.00   66
 53  \w     86.00 111.00   0.50    1.00    --  113.25-125.00-150.00   50
 54  \w     49.00  75.00   0.50    1.00    --  113.25 -82.00-132.84   52
 55  \w     81.00 107.00   0.50    1.00    --  113.25 -82.00-132.84   52
 56  \w    144.00 178.00   0.50    1.00    --  113.25  30.00-180.00   68
 57  \w     41.00  74.00   0.50    1.00    --  113.25 -95.00 150.00   66
 58  \w     46.00  74.00   0.50    1.00    --  113.25 -77.00  90.00   56
 59  \w    105.00 163.00   0.50    1.00    --  113.25  45.00 150.00  116
 60  \w    131.00 177.00   0.50    1.00    --  113.25  45.00-120.00   92
 61  \w     48.00  79.00   0.50    1.00    --  113.25 -81.00-156.77   62
 62  \w     84.00 110.00   0.50    1.00    --  113.25 -81.00-156.77   52
 63  \w    138.00 178.00   0.50    1.00    --  113.25  45.00 120.00   80
 64  \w     45.00  71.00   0.50    1.00    --  113.25 -77.00 -90.00   52
 65  \w     82.00 108.00   0.50    1.00    --  113.25-125.00  90.00   52
 66  \w     85.00 111.00   0.50    1.00    --  113.25-125.00-180.00   52
 67  \w     63.00 111.00   0.50    1.00    --  113.25-125.00 120.00   96
 68  \w    110.00 136.00   0.50    1.00    --  113.25  45.00 -30.00   52
 69  \w     42.00  69.00   0.50    1.00    --  113.25 -61.00  60.00   54
 70  \w     41.00  71.00   0.50    1.00    --  113.25 -61.00  30.00   60
 71  \w    115.00 141.00   0.50    1.00    --  113.25  61.00 -90.00   52
 72  \w    103.00 129.00   0.50    1.00    --  113.25  61.00  30.00   52
 73  \w     97.00 124.00   0.50    1.00    --  113.25  61.00 120.00   54
 74  \w    135.00 175.00   0.50    1.00    --  113.25  15.00 -60.00   80
 75  \w    101.00 162.00   0.50    1.00    --  113.25 125.00-180.00  122
 76  \w    101.00 140.00   0.50    1.00    --  113.25  77.00-120.00   78
 77  \w     83.00 109.00   0.50    1.00    --  113.25 -82.00 -88.85   52
 78  \w     43.00  71.00   0.50    1.00    --  113.25-125.00  60.00   56
;
_diffrn_measurement_device 'four-circle diffractometer'
_diffrn_measurement_device_type 'XtaLAB Synergy, Dualflex, HyPix'
_diffrn_measurement_method '\w scans'
_diffrn_orient_matrix_type 'CrysAlisPro convention (1999,Acta A55,543-557)'
_diffrn_orient_matrix_UB_11 0.1537846000
_diffrn_orient_matrix_UB_12 0.0229305000
_diffrn_orient_matrix_UB_13 0.0200144000
_diffrn_orient_matrix_UB_21 0.0369521000
_diffrn_orient_matrix_UB_22 0.1387475000
_diffrn_orient_matrix_UB_23 -0.0457953000
_diffrn_orient_matrix_UB_31 0.0008047000
_diffrn_orient_matrix_UB_32 0.0647132000
_diffrn_orient_matrix_UB_33 0.1300713000
_diffrn_radiation_monochromator mirror
_diffrn_radiation_probe x-ray
_diffrn_radiation_type 'Cu K\a'
_diffrn_radiation_wavelength 1.54184
_diffrn_reflns_av_R_equivalents 0.0308
_diffrn_reflns_av_unetI/netI 0.0232
_diffrn_reflns_Laue_measured_fraction_full 0.998
_diffrn_reflns_Laue_measured_fraction_max 0.984
_diffrn_reflns_limit_h_max 13
_diffrn_reflns_limit_h_min -13
_diffrn_reflns_limit_k_max 13
_diffrn_reflns_limit_k_min -13
_diffrn_reflns_limit_l_max 14
_diffrn_reflns_limit_l_min -12
_diffrn_reflns_number 25240
_diffrn_reflns_point_group_measured_fraction_full 0.998
_diffrn_reflns_point_group_measured_fraction_max 0.984
_diffrn_reflns_theta_full 67.684
_diffrn_reflns_theta_max 80.018
_diffrn_reflns_theta_min 3.998
_diffrn_source 'micro-focus sealed X-ray tube'
_diffrn_source_type 'PhotonJet (Cu) X-ray Source'
_exptl_absorpt_coefficient_mu 1.676
_exptl_absorpt_correction_T_max 1.000
_exptl_absorpt_correction_T_min 0.349
_exptl_absorpt_correction_type gaussian
_exptl_absorpt_process_details
;
CrysAlisPro 1.171.43.143a (Rigaku Oxford Diffraction, 2024)
Numerical absorption correction based on gaussian integration over
a multifaceted crystal model
Empirical absorption correction using spherical harmonics,
implemented in SCALE3 ABSPACK scaling algorithm.
;
_exptl_crystal_colour colourless
_exptl_crystal_colour_primary colourless
_exptl_crystal_density_diffrn 1.396
_exptl_crystal_description prism
_exptl_crystal_F_000 508
_exptl_crystal_size_max 0.63
_exptl_crystal_size_mid 0.26
_exptl_crystal_size_min 0.05
_refine_diff_density_max 0.331
_refine_diff_density_min -0.411
_refine_diff_density_rms 0.047
_refine_ls_extinction_method none
_refine_ls_goodness_of_fit_ref 1.101
_refine_ls_hydrogen_treatment mixed
_refine_ls_matrix_type full
_refine_ls_number_parameters 323
_refine_ls_number_reflns 4966
_refine_ls_number_restraints 0
_refine_ls_restrained_S_all 1.101
_refine_ls_R_factor_all 0.0373
_refine_ls_R_factor_gt 0.0360
_refine_ls_shift/su_max 0.001
_refine_ls_shift/su_mean 0.000
_refine_ls_structure_factor_coef Fsqd
_refine_ls_weighting_details 'w=1/[\s^2^(Fo^2^)+(0.0453P)^2^+0.5190P] where P=(Fo^2^+2Fc^2^)/3'
_refine_ls_weighting_scheme calc
_refine_ls_wR_factor_gt 0.0964
_refine_ls_wR_factor_ref 0.0975
_reflns_Friedel_coverage 0.000
_reflns_number_gt 4711
_reflns_number_total 4966
_reflns_threshold_expression 'I > 2\s(I)'
_cod_data_source_file d5ob00796h2.cif
_cod_data_source_block 780
_cod_depositor_comments 'Adding full bibliography for 7160617--7160618.cif.'
_cod_database_code 7160618
_shelx_shelxl_version_number 2018/3
_chemical_oxdiff_formula C24H24FN3O5S
_chemical_oxdiff_usercomment 780
_shelx_space_group_comment
;
The symmetry employed for this shelxl refinement is uniquely defined
by the following loop, which should always be used as a source of
symmetry information in preference to the above space-group names.
They are only intended as comments.
;
_shelx_estimated_absorpt_t_max 0.921
_shelx_estimated_absorpt_t_min 0.418
_reflns_odcompleteness_completeness 97.81
_reflns_odcompleteness_iscentric 1
_reflns_odcompleteness_theta 80.50
_olex2_refinement_description
;
1. Fixed Uiso
 At 1.2 times of:
  All C(H) groups
 At 1.5 times of:
  All C(H,H,H) groups
2.a Aromatic/amide H refined with riding coordinates:
 C11(H11), C15(H15), C16(H16), C18(H18), C19(H19), C21(H21), C22(H22),
 C24(H24), C25(H25)
2.b Idealised Me refined as rotating group:
 C28(H28A,H28B,H28C), C29(H29A,H29B,H29C), C13(H13A,H13B,H13C), C26(H26A,H26B,
 H26C)
;
_olex2_submission_special_instructions 'No special instructions were received'
_oxdiff_exptl_absorpt_empirical_details
;
Empirical correction (ABSPACK) includes:
- Absorption correction using spherical harmonics
- Frame scaling
;
_oxdiff_exptl_absorpt_empirical_full_max 1.531
_oxdiff_exptl_absorpt_empirical_full_min 0.863

loop_
_space_group_symop_operation_xyz
'x, y, z'
'-x, -y, -z'

loop_
_atom_site_label
_atom_site_type_symbol
_atom_site_fract_x
_atom_site_fract_y
_atom_site_fract_z
_atom_site_U_iso_or_equiv
_atom_site_adp_type
_atom_site_occupancy
_atom_site_site_symmetry_order
_atom_site_calc_flag
_atom_site_refinement_flags_posn
_atom_site_refinement_flags_adp
_atom_site_refinement_flags_occupancy
_atom_site_disorder_assembly
_atom_site_disorder_group
S27 S 0.29317(3) 0.81298(3) 0.75328(3) 0.02123(10) Uani 1 1 d . . . . .
O27 O 0.40541(11) 0.76389(10) 0.70901(9) 0.0270(2) Uani 1 1 d . . . . .
C28 C 0.27468(16) 0.91739(16) 0.64345(13) 0.0284(3) Uani 1 1 d . . . . .
H28A H 0.363273 0.988692 0.637031 0.043 Uiso 1 1 calc R U . . .
H28B H 0.206998 0.957646 0.668298 0.043 Uiso 1 1 calc R U . . .
H28C H 0.243618 0.863118 0.564790 0.043 Uiso 1 1 calc R U . . .
C29 C 0.37413(16) 0.94007(15) 0.87507(13) 0.0283(3) Uani 1 1 d . . . . .
H29A H 0.396395 0.898859 0.943639 0.042 Uiso 1 1 calc R U . . .
H29B H 0.311945 0.987163 0.899544 0.042 Uiso 1 1 calc R U . . .
H29C H 0.458662 1.004194 0.849125 0.042 Uiso 1 1 calc R U . . .
F17 F 1.08147(10) 0.03171(12) 0.83886(10) 0.0434(3) Uani 1 1 d . . . . .
O7 O 0.38285(10) 0.25495(9) 0.91306(8) 0.01971(19) Uani 1 1 d . . . . .
O9 O 0.41524(12) 0.52624(10) 0.73580(9) 0.0260(2) Uani 1 1 d . . . . .
H9 H 0.399(2) 0.599(3) 0.749(2) 0.054(7) Uiso 1 1 d . . . . .
O10 O 0.32142(11) 0.61149(10) 0.94598(9) 0.0249(2) Uani 1 1 d . . . . .
O26 O -0.01197(11) 0.38589(11) 0.38817(10) 0.0317(2) Uani 1 1 d . . . . .
N1 N 0.61575(12) 0.21397(12) 0.60414(10) 0.0234(2) Uani 1 1 d . . . . .
N2 N 0.51840(13) 0.23416(12) 0.53239(10) 0.0231(2) Uani 1 1 d . . . . .
H2 H 0.527(2) 0.227(2) 0.4535(19) 0.034(5) Uiso 1 1 d . . . . .
N6 N 0.66120(12) 0.23421(12) 0.81698(11) 0.0228(2) Uani 1 1 d . . . . .
H6 H 0.6588(19) 0.283(2) 0.8818(19) 0.030(5) Uiso 1 1 d . . . . .
C3 C 0.42873(14) 0.27451(13) 0.59499(12) 0.0205(3) Uani 1 1 d . . . . .
C4 C 0.46660(14) 0.28047(13) 0.71706(12) 0.0195(3) Uani 1 1 d . . . . .
C5 C 0.58421(14) 0.24135(13) 0.71639(12) 0.0201(3) Uani 1 1 d . . . . .
C8 C 0.40793(13) 0.33269(13) 0.81926(11) 0.0183(2) Uani 1 1 d . . . . .
C9 C 0.38397(13) 0.45031(13) 0.82719(11) 0.0197(3) Uani 1 1 d . . . . .
C10 C 0.33410(13) 0.49868(13) 0.93619(11) 0.0199(3) Uani 1 1 d . . . . .
C11 C 0.30858(14) 0.41117(13) 1.02893(11) 0.0205(3) Uani 1 1 d . . . . .
H11 H 0.272877 0.435168 1.101625 0.025 Uiso 1 1 calc R U . . .
C12 C 0.33401(13) 0.29506(13) 1.01572(11) 0.0199(3) Uani 1 1 d . . . . .
C13 C 0.31347(16) 0.19849(14) 1.10655(12) 0.0258(3) Uani 1 1 d . . . . .
H13A H 0.250127 0.109922 1.071315 0.039 Uiso 1 1 calc R U . . .
H13B H 0.274865 0.229739 1.177651 0.039 Uiso 1 1 calc R U . . .
H13C H 0.401848 0.192018 1.130661 0.039 Uiso 1 1 calc R U . . .
C14 C 0.76820(14) 0.18327(14) 0.81622(12) 0.0214(3) Uani 1 1 d . . . . .
C15 C 0.78039(15) 0.08970(14) 0.72389(12) 0.0243(3) Uani 1 1 d . . . . .
H15 H 0.715843 0.060371 0.655775 0.029 Uiso 1 1 calc R U . . .
C16 C 0.88649(16) 0.03948(15) 0.73141(13) 0.0280(3) Uani 1 1 d . . . . .
H16 H 0.895890 -0.022740 0.668354 0.034 Uiso 1 1 calc R U . . .
C17 C 0.97724(15) 0.08154(16) 0.83162(15) 0.0298(3) Uani 1 1 d . . . . .
C18 C 0.96750(15) 0.17167(17) 0.92457(15) 0.0316(3) Uani 1 1 d . . . . .
H18 H 1.031389 0.198228 0.993113 0.038 Uiso 1 1 calc R U . . .
C19 C 0.86297(15) 0.22341(15) 0.91696(13) 0.0266(3) Uani 1 1 d . . . . .
H19 H 0.855685 0.286360 0.980386 0.032 Uiso 1 1 calc R U . . .
C20 C 0.31446(14) 0.30071(13) 0.53615(12) 0.0210(3) Uani 1 1 d . . . . .
C21 C 0.18207(15) 0.25027(14) 0.57701(12) 0.0242(3) Uani 1 1 d . . . . .
H21 H 0.165552 0.195693 0.641277 0.029 Uiso 1 1 calc R U . . .
C22 C 0.07551(15) 0.27894(15) 0.52501(13) 0.0268(3) Uani 1 1 d . . . . .
H22 H -0.013987 0.243208 0.552869 0.032 Uiso 1 1 calc R U . . .
C23 C 0.09899(15) 0.36068(14) 0.43118(13) 0.0245(3) Uani 1 1 d . . . . .
C24 C 0.22986(15) 0.41050(14) 0.38913(12) 0.0245(3) Uani 1 1 d . . . . .
H24 H 0.246459 0.465500 0.325179 0.029 Uiso 1 1 calc R U . . .
C25 C 0.33600(15) 0.37946(14) 0.44105(12) 0.0228(3) Uani 1 1 d . . . . .
H25 H 0.424747 0.412485 0.411212 0.027 Uiso 1 1 calc R U . . .
C26 C 0.01044(18) 0.47573(17) 0.29780(16) 0.0368(4) Uani 1 1 d . . . . .
H26A H 0.038441 0.436140 0.224616 0.055 Uiso 1 1 calc R U . . .
H26B H 0.082856 0.561265 0.328019 0.055 Uiso 1 1 calc R U . . .
H26C H -0.074606 0.491444 0.278769 0.055 Uiso 1 1 calc R U . . .

loop_
_atom_site_aniso_label
_atom_site_aniso_U_11
_atom_site_aniso_U_22
_atom_site_aniso_U_33
_atom_site_aniso_U_23
_atom_site_aniso_U_13
_atom_site_aniso_U_12
S27 0.02645(17) 0.02012(16) 0.01696(16) 0.00112(11) 0.00177(12) 0.00835(12)
O27 0.0447(6) 0.0280(5) 0.0181(5) 0.0060(4) 0.0082(4) 0.0238(5)
C28 0.0365(8) 0.0308(7) 0.0245(7) 0.0036(6) 0.0008(6) 0.0201(6)
C29 0.0397(8) 0.0251(7) 0.0201(6) -0.0018(5) 0.0011(6) 0.0129(6)
F17 0.0363(5) 0.0604(7) 0.0479(6) 0.0098(5) 0.0069(4) 0.0340(5)
O7 0.0273(5) 0.0186(4) 0.0152(4) 0.0031(3) 0.0038(3) 0.0101(4)
O9 0.0448(6) 0.0207(5) 0.0188(5) 0.0056(4) 0.0103(4) 0.0179(4)
O10 0.0369(5) 0.0228(5) 0.0199(5) 0.0009(4) 0.0045(4) 0.0167(4)
O26 0.0302(5) 0.0335(6) 0.0335(6) 0.0086(5) -0.0039(4) 0.0129(4)
N1 0.0308(6) 0.0269(6) 0.0176(5) 0.0036(4) 0.0032(4) 0.0161(5)
N2 0.0328(6) 0.0270(6) 0.0145(5) 0.0027(4) 0.0040(4) 0.0168(5)
N6 0.0291(6) 0.0268(6) 0.0167(5) -0.0003(4) 0.0026(4) 0.0160(5)
C3 0.0285(7) 0.0179(6) 0.0165(6) 0.0019(5) 0.0043(5) 0.0098(5)
C4 0.0255(6) 0.0174(6) 0.0171(6) 0.0017(5) 0.0030(5) 0.0093(5)
C5 0.0258(6) 0.0186(6) 0.0175(6) 0.0028(5) 0.0035(5) 0.0096(5)
C8 0.0217(6) 0.0192(6) 0.0136(6) 0.0025(4) 0.0016(4) 0.0068(5)
C9 0.0237(6) 0.0202(6) 0.0163(6) 0.0027(5) 0.0026(5) 0.0090(5)
C10 0.0235(6) 0.0208(6) 0.0165(6) -0.0001(5) 0.0004(5) 0.0098(5)
C11 0.0246(6) 0.0223(6) 0.0149(6) 0.0001(5) 0.0028(5) 0.0093(5)
C12 0.0225(6) 0.0224(6) 0.0141(6) 0.0015(5) 0.0021(5) 0.0075(5)
C13 0.0358(7) 0.0251(7) 0.0181(6) 0.0047(5) 0.0049(5) 0.0123(6)
C14 0.0237(6) 0.0228(6) 0.0209(6) 0.0067(5) 0.0059(5) 0.0107(5)
C15 0.0313(7) 0.0267(7) 0.0194(6) 0.0055(5) 0.0053(5) 0.0148(6)
C16 0.0363(8) 0.0307(7) 0.0254(7) 0.0105(6) 0.0128(6) 0.0196(6)
C17 0.0252(7) 0.0361(8) 0.0354(8) 0.0116(6) 0.0087(6) 0.0176(6)
C18 0.0238(7) 0.0369(8) 0.0339(8) 0.0037(6) -0.0007(6) 0.0109(6)
C19 0.0255(7) 0.0273(7) 0.0265(7) 0.0009(5) 0.0016(5) 0.0095(6)
C20 0.0284(7) 0.0198(6) 0.0154(6) -0.0008(5) 0.0008(5) 0.0099(5)
C21 0.0289(7) 0.0237(6) 0.0196(6) 0.0046(5) 0.0028(5) 0.0082(5)
C22 0.0260(7) 0.0287(7) 0.0255(7) 0.0054(6) 0.0027(5) 0.0086(6)
C23 0.0280(7) 0.0234(6) 0.0224(6) 0.0001(5) -0.0023(5) 0.0104(5)
C24 0.0320(7) 0.0236(6) 0.0182(6) 0.0038(5) 0.0011(5) 0.0101(5)
C25 0.0280(7) 0.0243(6) 0.0174(6) 0.0018(5) 0.0035(5) 0.0108(5)
C26 0.0396(9) 0.0344(8) 0.0407(9) 0.0130(7) -0.0043(7) 0.0168(7)

loop_
_atom_type_symbol
_atom_type_description
_atom_type_scat_dispersion_real
_atom_type_scat_dispersion_imag
_atom_type_scat_source
C C 0.0181 0.0091 'International Tables Vol C Tables 4.2.6.8 and 6.1.1.4'
H H 0.0000 0.0000 'International Tables Vol C Tables 4.2.6.8 and 6.1.1.4'
F F 0.0727 0.0534 'International Tables Vol C Tables 4.2.6.8 and 6.1.1.4'
N N 0.0311 0.0180 'International Tables Vol C Tables 4.2.6.8 and 6.1.1.4'
O O 0.0492 0.0322 'International Tables Vol C Tables 4.2.6.8 and 6.1.1.4'
S S 0.3331 0.5567 'International Tables Vol C Tables 4.2.6.8 and 6.1.1.4'

loop_
_exptl_crystal_face_index_h
_exptl_crystal_face_index_k
_exptl_crystal_face_index_l
_exptl_crystal_face_perp_dist
0 -1 1 0.1268
0 1 -1 0.1124
-1 1 0 0.0843
1 -1 0 0.1270
1 0 0 0.0304
-1 0 0 0.0210
0 -1 0 0.1454

loop_
_geom_angle_atom_site_label_1
_geom_angle_atom_site_label_2
_geom_angle_atom_site_label_3
_geom_angle
_geom_angle_site_symmetry_1
_geom_angle_site_symmetry_3
_geom_angle_publ_flag
O27 S27 C28 104.44(6) . . ?
O27 S27 C29 104.89(7) . . ?
C29 S27 C28 98.87(7) . . ?
S27 C28 H28A 109.5 . . ?
S27 C28 H28B 109.5 . . ?
S27 C28 H28C 109.5 . . ?
H28A C28 H28B 109.5 . . ?
H28A C28 H28C 109.5 . . ?
H28B C28 H28C 109.5 . . ?
S27 C29 H29A 109.5 . . ?
S27 C29 H29B 109.5 . . ?
S27 C29 H29C 109.5 . . ?
H29A C29 H29B 109.5 . . ?
H29A C29 H29C 109.5 . . ?
H29B C29 H29C 109.5 . . ?
C12 O7 C8 120.11(10) . . ?
C9 O9 H9 112.9(16) . . ?
C23 O26 C26 116.99(12) . . ?
C5 N1 N2 104.29(11) . . ?
N1 N2 H2 117.4(13) . . ?
C3 N2 N1 113.40(11) . . ?
C3 N2 H2 128.9(13) . . ?
C5 N6 H6 116.9(13) . . ?
C5 N6 C14 125.85(12) . . ?
C14 N6 H6 115.2(13) . . ?
N2 C3 C4 106.51(12) . . ?
N2 C3 C20 122.68(12) . . ?
C4 C3 C20 130.79(12) . . ?
C3 C4 C5 104.19(11) . . ?
C3 C4 C8 126.30(12) . . ?
C5 C4 C8 129.05(12) . . ?
N1 C5 N6 122.19(12) . . ?
N1 C5 C4 111.60(12) . . ?
N6 C5 C4 126.20(12) . . ?
O7 C8 C4 114.09(11) . . ?
C9 C8 O7 120.97(11) . . ?
C9 C8 C4 124.88(12) . . ?
O9 C9 C8 119.20(12) . . ?
O9 C9 C10 119.75(11) . . ?
C8 C9 C10 120.92(12) . . ?
O10 C10 C9 120.49(12) . . ?
O10 C10 C11 124.74(12) . . ?
C11 C10 C9 114.71(11) . . ?
C10 C11 H11 119.2 . . ?
C12 C11 C10 121.68(12) . . ?
C12 C11 H11 119.2 . . ?
O7 C12 C13 112.36(11) . . ?
C11 C12 O7 121.57(12) . . ?
C11 C12 C13 126.07(12) . . ?
C12 C13 H13A 109.5 . . ?
C12 C13 H13B 109.5 . . ?
C12 C13 H13C 109.5 . . ?
H13A C13 H13B 109.5 . . ?
H13A C13 H13C 109.5 . . ?
H13B C13 H13C 109.5 . . ?
C15 C14 N6 123.57(13) . . ?
C19 C14 N6 117.44(12) . . ?
C19 C14 C15 118.90(13) . . ?
C14 C15 H15 119.8 . . ?
C16 C15 C14 120.45(14) . . ?
C16 C15 H15 119.8 . . ?
C15 C16 H16 120.6 . . ?
C17 C16 C15 118.79(14) . . ?
C17 C16 H16 120.6 . . ?
F17 C17 C16 118.65(14) . . ?
F17 C17 C18 118.93(14) . . ?
C16 C17 C18 122.42(14) . . ?
C17 C18 H18 120.5 . . ?
C17 C18 C19 119.09(14) . . ?
C19 C18 H18 120.5 . . ?
C14 C19 H19 119.8 . . ?
C18 C19 C14 120.35(14) . . ?
C18 C19 H19 119.8 . . ?
C21 C20 C3 120.58(12) . . ?
C25 C20 C3 120.78(12) . . ?
C25 C20 C21 118.61(13) . . ?
C20 C21 H21 119.6 . . ?
C22 C21 C20 120.77(13) . . ?
C22 C21 H21 119.6 . . ?
C21 C22 H22 119.9 . . ?
C21 C22 C23 120.13(13) . . ?
C23 C22 H22 119.9 . . ?
O26 C23 C22 115.60(13) . . ?
O26 C23 C24 124.77(13) . . ?
C24 C23 C22 119.63(13) . . ?
C23 C24 H24 120.1 . . ?
C25 C24 C23 119.75(13) . . ?
C25 C24 H24 120.1 . . ?
C20 C25 H25 119.5 . . ?
C24 C25 C20 121.09(13) . . ?
C24 C25 H25 119.5 . . ?
O26 C26 H26A 109.5 . . ?
O26 C26 H26B 109.5 . . ?
O26 C26 H26C 109.5 . . ?
H26A C26 H26B 109.5 . . ?
H26A C26 H26C 109.5 . . ?
H26B C26 H26C 109.5 . . ?

loop_
_geom_bond_atom_site_label_1
_geom_bond_atom_site_label_2
_geom_bond_distance
_geom_bond_site_symmetry_2
_geom_bond_publ_flag
S27 O27 1.5166(10) . ?
S27 C28 1.7865(15) . ?
S27 C29 1.7788(15) . ?
C28 H28A 0.9800 . ?
C28 H28B 0.9800 . ?
C28 H28C 0.9800 . ?
C29 H29A 0.9800 . ?
C29 H29B 0.9800 . ?
C29 H29C 0.9800 . ?
F17 C17 1.3718(16) . ?
O7 C8 1.3738(15) . ?
O7 C12 1.3561(15) . ?
O9 H9 0.85(3) . ?
O9 C9 1.3416(16) . ?
O10 C10 1.2543(16) . ?
O26 C23 1.3617(17) . ?
O26 C26 1.4283(19) . ?
N1 N2 1.3630(16) . ?
N1 C5 1.3321(17) . ?
N2 H2 0.88(2) . ?
N2 C3 1.3441(17) . ?
N6 H6 0.85(2) . ?
N6 C5 1.3836(17) . ?
N6 C14 1.4029(17) . ?
C3 C4 1.3939(18) . ?
C3 C20 1.4677(18) . ?
C4 C5 1.4279(18) . ?
C4 C8 1.4607(17) . ?
C8 C9 1.3616(18) . ?
C9 C10 1.4528(17) . ?
C10 C11 1.4309(18) . ?
C11 H11 0.9500 . ?
C11 C12 1.3537(19) . ?
C12 C13 1.4839(18) . ?
C13 H13A 0.9800 . ?
C13 H13B 0.9800 . ?
C13 H13C 0.9800 . ?
C14 C15 1.4026(19) . ?
C14 C19 1.401(2) . ?
C15 H15 0.9500 . ?
C15 C16 1.3929(19) . ?
C16 H16 0.9500 . ?
C16 C17 1.373(2) . ?
C17 C18 1.374(2) . ?
C18 H18 0.9500 . ?
C18 C19 1.389(2) . ?
C19 H19 0.9500 . ?
C20 C21 1.402(2) . ?
C20 C25 1.3931(19) . ?
C21 H21 0.9500 . ?
C21 C22 1.379(2) . ?
C22 H22 0.9500 . ?
C22 C23 1.401(2) . ?
C23 C24 1.393(2) . ?
C24 H24 0.9500 . ?
C24 C25 1.389(2) . ?
C25 H25 0.9500 . ?
C26 H26A 0.9800 . ?
C26 H26B 0.9800 . ?
C26 H26C 0.9800 . ?

loop_
_geom_hbond_atom_site_label_D
_geom_hbond_atom_site_label_H
_geom_hbond_atom_site_label_A
_geom_hbond_distance_DH
_geom_hbond_distance_HA
_geom_hbond_distance_DA
_geom_hbond_angle_DHA
_geom_hbond_site_symmetry_A
_geom_hbond_publ_flag
C28 H28B F17 0.98 2.55 3.4255(18) 148.3 1_465 yes
O9 H9 O27 0.85(3) 1.85(3) 2.6265(14) 152(2) . yes
N2 H2 O27 0.88(2) 1.96(2) 2.8246(15) 165.3(19) 2_666 yes
N6 H6 O10 0.85(2) 2.09(2) 2.9364(15) 169.6(18) 2_667 yes
C13 H13C O27 0.98 2.53 3.4117(18) 149.2 2_667 yes
C15 H15 N1 0.95 2.34 2.8844(18) 115.8 . yes
C19 H19 O10 0.95 2.57 3.3401(17) 138.5 2_667 yes

loop_
_geom_torsion_atom_site_label_1
_geom_torsion_atom_site_label_2
_geom_torsion_atom_site_label_3
_geom_torsion_atom_site_label_4
_geom_torsion
_geom_torsion_site_symmetry_1
_geom_torsion_site_symmetry_2
_geom_torsion_site_symmetry_3
_geom_torsion_site_symmetry_4
_geom_torsion_publ_flag
F17 C17 C18 C19 179.33(14) . . . . ?
O7 C8 C9 O9 177.18(11) . . . . ?
O7 C8 C9 C10 1.4(2) . . . . ?
O9 C9 C10 O10 -0.7(2) . . . . ?
O9 C9 C10 C11 -177.99(12) . . . . ?
O10 C10 C11 C12 -175.02(13) . . . . ?
O26 C23 C24 C25 179.15(13) . . . . ?
N1 N2 C3 C4 -0.78(16) . . . . ?
N1 N2 C3 C20 -179.29(12) . . . . ?
N2 N1 C5 N6 -179.12(12) . . . . ?
N2 N1 C5 C4 -0.48(15) . . . . ?
N2 C3 C4 C5 0.42(14) . . . . ?
N2 C3 C4 C8 173.18(12) . . . . ?
N2 C3 C20 C21 133.86(14) . . . . ?
N2 C3 C20 C25 -48.09(19) . . . . ?
N6 C14 C15 C16 -177.48(13) . . . . ?
N6 C14 C19 C18 176.90(13) . . . . ?
C3 C4 C5 N1 0.05(15) . . . . ?
C3 C4 C5 N6 178.61(13) . . . . ?
C3 C4 C8 O7 136.77(13) . . . . ?
C3 C4 C8 C9 -46.0(2) . . . . ?
C3 C20 C21 C22 177.49(13) . . . . ?
C3 C20 C25 C24 -176.59(12) . . . . ?
C4 C3 C20 C21 -44.2(2) . . . . ?
C4 C3 C20 C25 133.80(15) . . . . ?
C4 C8 C9 O9 0.1(2) . . . . ?
C4 C8 C9 C10 -175.67(12) . . . . ?
C5 N1 N2 C3 0.79(15) . . . . ?
C5 N6 C14 C15 -24.4(2) . . . . ?
C5 N6 C14 C19 159.17(13) . . . . ?
C5 C4 C8 O7 -52.29(18) . . . . ?
C5 C4 C8 C9 124.97(16) . . . . ?
C8 O7 C12 C11 0.08(19) . . . . ?
C8 O7 C12 C13 -179.96(11) . . . . ?
C8 C4 C5 N1 -172.43(13) . . . . ?
C8 C4 C5 N6 6.1(2) . . . . ?
C8 C9 C10 O10 175.01(13) . . . . ?
C8 C9 C10 C11 -2.24(19) . . . . ?
C9 C10 C11 C12 2.09(19) . . . . ?
C10 C11 C12 O7 -1.1(2) . . . . ?
C10 C11 C12 C13 178.96(13) . . . . ?
C12 O7 C8 C4 177.12(11) . . . . ?
C12 O7 C8 C9 -0.26(18) . . . . ?
C14 N6 C5 N1 -8.2(2) . . . . ?
C14 N6 C5 C4 173.34(13) . . . . ?
C14 C15 C16 C17 1.1(2) . . . . ?
C15 C14 C19 C18 0.3(2) . . . . ?
C15 C16 C17 F17 179.88(13) . . . . ?
C15 C16 C17 C18 -0.2(2) . . . . ?
C16 C17 C18 C19 -0.6(2) . . . . ?
C17 C18 C19 C14 0.5(2) . . . . ?
C19 C14 C15 C16 -1.1(2) . . . . ?
C20 C3 C4 C5 178.76(13) . . . . ?
C20 C3 C4 C8 -8.5(2) . . . . ?
C20 C21 C22 C23 -0.8(2) . . . . ?
C21 C20 C25 C24 1.5(2) . . . . ?
C21 C22 C23 O26 -178.31(13) . . . . ?
C21 C22 C23 C24 1.3(2) . . . . ?
C22 C23 C24 C25 -0.4(2) . . . . ?
C23 C24 C25 C20 -1.0(2) . . . . ?
C25 C20 C21 C22 -0.6(2) . . . . ?
C26 O26 C23 C22 176.15(14) . . . . ?
C26 O26 C23 C24 -3.4(2) . . . . ?

loop_
_exptl_oxdiff_crystal_face_indexfrac_h
_exptl_oxdiff_crystal_face_indexfrac_k
_exptl_oxdiff_crystal_face_indexfrac_l
_exptl_oxdiff_crystal_face_x
_exptl_oxdiff_crystal_face_y
_exptl_oxdiff_crystal_face_z
-0.0014 -1.0005 1.0001 -0.0031 -0.1847 0.0653
0.0014 1.0005 -1.0001 0.0031 0.1847 -0.0653
-0.9996 1.0010 -0.0004 -0.1308 0.1020 0.0639
0.9996 -1.0010 0.0004 0.1308 -0.1020 -0.0639
1.0006 -0.0009 0.0004 0.1539 0.0368 0.0008
-1.0006 0.0009 -0.0004 -0.1539 -0.0368 -0.0008
-0.0010 -1.0001 -0.0000 -0.0231 -0.1388 -0.0647
